data_1575140
loop_
_publ_author_name
'Liu, Zheng'
'Fang, Jun-Jie'
'Wang, Zhi-Yi'
'Xie, Yun-Peng'
'Lu, Xing'

_publ_section_title
;
 <i>Tert</i>-butylacetylene copper cluster-based metal-organic frameworks
 exhibit hydrophobic properties.
;
_journal_issue 68
_journal_name_full 'Chemical communications (Cambridge, England)'
_journal_page_first 12781
_journal_page_last 12784
_journal_paper_doi 10.1039/d5cc01663k
_journal_volume 61
_journal_year 2025
_chemical_formula_moiety 'C45 H48 Cu7 N O6'
_chemical_formula_sum 'C45 H48 Cu7 N O6'
_chemical_formula_weight 1143.62
_space_group_crystal_system cubic
_space_group_IT_number 205
_space_group_name_Hall '-P 2ac 2ab 3'
_space_group_name_H-M_alt 'P a -3'
_atom_sites_solution_hydrogens mixed
_audit_creation_date 2025-06-22
_audit_creation_method
;
Olex2 1.5
(compiled 2025.05.31 svn.r86d253d1 for OlexSys, GUI svn.r7254)
;
_audit_update_record
;
2025-06-22 deposited with the CCDC.	2025-07-16 downloaded from the CCDC.
;
_cell_angle_alpha 90
_cell_angle_beta 90
_cell_angle_gamma 90
_cell_formula_units_Z 8
_cell_length_a 26.729(3)
_cell_length_b 26.729(3)
_cell_length_c 26.729(3)
_cell_measurement_reflns_used 9840
_cell_measurement_temperature 273.15
_cell_measurement_theta_max 21.09
_cell_measurement_theta_min 2.16
_cell_volume 19096(4)
_computing_cell_refinement 'SAINT V8.40B (?, 2016)'
_computing_data_reduction 'SAINT V8.40B (?, 2016)'
_computing_molecular_graphics 'Olex2 1.5 (Dolomanov et al., 2009)'
_computing_publication_material 'Olex2 1.5 (Dolomanov et al., 2009)'
_computing_structure_refinement 'XL  (Sheldrick, 2008)'
_computing_structure_solution 'SHELXT 2018/2 (Sheldrick, 2018)'
_diffrn_ambient_temperature 273.15
_diffrn_measured_fraction_theta_full 1.000
_diffrn_measured_fraction_theta_max 1.000
_diffrn_measurement_device_type 'Bruker APEX-II CCD'
_diffrn_measurement_method '\f and \w scans'
_diffrn_radiation_type MoK\a
_diffrn_radiation_wavelength 0.71073
_diffrn_reflns_av_R_equivalents 0.0883
_diffrn_reflns_av_unetI/netI 0.0395
_diffrn_reflns_Laue_measured_fraction_full 1.000
_diffrn_reflns_Laue_measured_fraction_max 1.000
_diffrn_reflns_limit_h_max 32
_diffrn_reflns_limit_h_min -31
_diffrn_reflns_limit_k_max 32
_diffrn_reflns_limit_k_min -32
_diffrn_reflns_limit_l_max 31
_diffrn_reflns_limit_l_min -31
_diffrn_reflns_number 206858
_diffrn_reflns_point_group_measured_fraction_full 1.000
_diffrn_reflns_point_group_measured_fraction_max 1.000
_diffrn_reflns_theta_full 25.242
_diffrn_reflns_theta_max 25.363
_diffrn_reflns_theta_min 1.320
_diffrn_source_current 0.0
_diffrn_source_power 0.0
_diffrn_source_voltage 0.0
_diffrn_standards_number 0
_exptl_absorpt_coefficient_mu 1.551
_exptl_absorpt_correction_T_max 0.7450
_exptl_absorpt_correction_T_min 0.5826
_exptl_absorpt_correction_type none
_exptl_absorpt_process_details
;
SADABS-2016/2 (Bruker,2016/2) was used for absorption correction.
wR2(int) was 0.1716 before and 0.0676 after correction.
The Ratio of minimum to maximum transmission is 0.7820.
The \l/2 correction factor is Not present.
;
_exptl_crystal_colour 'clear yellow'
_exptl_crystal_colour_lustre clear
_exptl_crystal_colour_primary yellow
_exptl_crystal_density_diffrn 0.796
_exptl_crystal_description block
_exptl_crystal_F_000 4608
_exptl_crystal_size_max 0.3
_exptl_crystal_size_mid 0.2
_exptl_crystal_size_min 0.2
_refine_diff_density_max 0.914
_refine_diff_density_min -0.611
_refine_diff_density_rms 0.114
_refine_ls_extinction_method none
_refine_ls_goodness_of_fit_ref 1.017
_refine_ls_hydrogen_treatment constr
_refine_ls_matrix_type full
_refine_ls_number_parameters 220
_refine_ls_number_reflns 5852
_refine_ls_number_restraints 256
_refine_ls_restrained_S_all 1.075
_refine_ls_R_factor_all 0.1035
_refine_ls_R_factor_gt 0.0804
_refine_ls_shift/su_max 0.001
_refine_ls_shift/su_mean 0.000
_refine_ls_structure_factor_coef Fsqd
_refine_ls_weighting_details 'w=1/[\s^2^(Fo^2^)+(0.2500P)^2^] where P=(Fo^2^+2Fc^2^)/3'
_refine_ls_weighting_scheme calc
_refine_ls_wR_factor_gt 0.2882
_refine_ls_wR_factor_ref 0.3341
_reflns_Friedel_coverage 0.000
_reflns_number_gt 3415
_reflns_number_total 5852
_reflns_threshold_expression 'I > 2\s(I)'
_cod_data_source_file d5cc01663k2.cif
_cod_data_source_block cu14nba
_cod_depositor_comments 'Adding full bibliography for 1575136--1575140.cif.'
_cod_original_cell_volume 19096(7)
_cod_original_sg_symbol_H-M Pa-3
_cod_database_code 1575140
_shelx_shelxl_version_number 2018/3
_shelx_space_group_comment
;
The symmetry employed for this shelxl refinement is uniquely defined
by the following loop, which should always be used as a source of
symmetry information in preference to the above space-group names.
They are only intended as comments.
;
_shelx_estimated_absorpt_t_max 0.747
_shelx_estimated_absorpt_t_min 0.653
_olex2_refinement_description
;
1. Fixed Uiso
 At 1.2 times of:
  All C(H) groups
 At 1.5 times of:
  All C(H,H,H) groups
2. Restrained distances
 C18-C17 = C17-C20
 1.54 with sigma of 0.02
 C17-C16 = C17-C19
 1.55 with sigma of 0.02
 C15-C16
 1.2 with sigma of 0.02
 C18-C16 = C18-C19
 2.52 with sigma of 0.04
 C18-C20
 2.56 with sigma of 0.04
 C17-C20 \\sim C17-C16 \\sim C17-C19 \\sim C17-C18
 with sigma of 0.02
 C20-C16 \\sim C20-C19 \\sim C16-C19
 with sigma of 0.04
 C18-C20 \\sim C18-C16 \\sim C18-C19
 with sigma of 0.04
 Cu3-Cu4 \\sim Cu3-Cu4A
 with sigma of 0.02
 Cu4-O5 \\sim Cu4A-O5
 with sigma of 0.02
 Cu4-C15 \\sim Cu4A-C15
 with sigma of 0.02
3. Rigid bond restraints
 C21, C22, C23, C25, C24, C2
 with sigma for 1-2 distances of 0.01 and sigma for 1-3 distances of 0.01
 C15, C18, C17, C20, C16, C19
 with sigma for 1-2 distances of 0.01 and sigma for 1-3 distances of 0.01
 O7, O5, N14, C8, C11, C6, C9, C10, C13, C12
 with sigma for 1-2 distances of 0.01 and sigma for 1-3 distances of 0.01
4. Uiso/Uaniso restraints and constraints
C18 \\sim C17 \\sim C20 \\sim C16 \\sim C19: within 2A with sigma of 0.04 and
sigma for terminal atoms of 0.08 within 2A
Uanis(C2) \\sim Ueq, Uanis(C21) \\sim Ueq, Uanis(C22) \\sim Ueq, Uanis(C23)
\\sim Ueq, Uanis(C25) \\sim Ueq, Uanis(C24) \\sim Ueq: with sigma of 0.01 and
sigma for terminal atoms of 0.02
Uanis(C15) \\sim Ueq, Uanis(C18) \\sim Ueq, Uanis(C17) \\sim Ueq, Uanis(C20)
\\sim Ueq, Uanis(C16) \\sim Ueq, Uanis(C19) \\sim Ueq: with sigma of 0.01 and
sigma for terminal atoms of 0.02
Uanis(O7) \\sim Ueq, Uanis(O5) \\sim Ueq, Uanis(N14) \\sim Ueq, Uanis(C8) \\sim
Ueq, Uanis(C11) \\sim Ueq, Uanis(C6) \\sim Ueq, Uanis(C9) \\sim Ueq, Uanis(C10)
\\sim Ueq, Uanis(C13) \\sim Ueq, Uanis(C12) \\sim Ueq: with sigma of 0.01 and
sigma for terminal atoms of 0.02
5. Rigid body (RIGU) restrains
 C18, C17, C20, C16, C19
 with sigma for 1-2 distances of 0.004 and sigma for 1-3 distances of 0.004
6. Others
 Sof(Cu4A)=1-FVAR(1)
 Sof(Cu4)=FVAR(1)
 Fixed Sof: C18(0.333333) H18A(0.333333) H18B(0.333333) H18C(0.333333)
 C17(0.333333) C20(0.333333) H20A(0.333333) H20B(0.333333) H20C(0.333333)
 C16(0.333333) C19(0.333333) H19A(0.333333) H19B(0.333333) H19C(0.333333)
7.a Riding coordinates:
 C18(H18A,H18B,H18C), C20(H20A,H20B,H20C), C19(H19A,H19B,H19C)
7.b Me refined with riding coordinates:
 C24(H24A,H24B,H24C)
7.c Aromatic/amide H refined with riding coordinates:
 C9(H9), C10(H10), C13(H13), C12(H12)
7.d Idealised Me refined as rotating group:
 C23(H23A,H23B,H23C), C25(H25A,H25B,H25C)
;
_smtbx_masks_void_probe_radius 1.2
_smtbx_masks_void_truncation_radius 1.2
_olex2_submission_special_instructions 'No special instructions were received'

loop_
_space_group_symop_operation_xyz
'x, y, z'
'-x+1/2, -y, z+1/2'
'-x, y+1/2, -z+1/2'
'x+1/2, -y+1/2, -z'
'z, x, y'
'z+1/2, -x+1/2, -y'
'-z+1/2, -x, y+1/2'
'-z, x+1/2, -y+1/2'
'y, z, x'
'-y, z+1/2, -x+1/2'
'y+1/2, -z+1/2, -x'
'-y+1/2, -z, x+1/2'
'-x, -y, -z'
'x-1/2, y, -z-1/2'
'x, -y-1/2, z-1/2'
'-x-1/2, y-1/2, z'
'-z, -x, -y'
'-z-1/2, x-1/2, y'
'z-1/2, x, -y-1/2'
'z, -x-1/2, y-1/2'
'-y, -z, -x'
'y, -z-1/2, x-1/2'
'-y-1/2, z-1/2, x'
'y-1/2, z, -x-1/2'

loop_
_atom_site_label
_atom_site_type_symbol
_atom_site_fract_x
_atom_site_fract_y
_atom_site_fract_z
_atom_site_U_iso_or_equiv
_atom_site_adp_type
_atom_site_occupancy
_atom_site_site_symmetry_order
_atom_site_calc_flag
_atom_site_refinement_flags_posn
_atom_site_refinement_flags_adp
_atom_site_refinement_flags_occupancy
_atom_site_disorder_assembly
_atom_site_disorder_group
Cu1 Cu 0.52982(2) 1.02982(2) 0.47018(2) 0.0860(4) Uani 1 3 d S T P . .
Cu3 Cu 0.43151(3) 0.96470(3) 0.44061(3) 0.1231(4) Uani 1 1 d D . . . .
Cu4 Cu 0.37893(6) 0.93902(14) 0.53363(4) 0.1107(9) Uani 0.746(9) 1 d D . P . 1
O7 O 0.37013(14) 0.93310(14) 0.41483(15) 0.1186(12) Uani 1 1 d . U . . .
O5 O 0.32923(17) 0.9182(2) 0.48544(17) 0.1568(17) Uani 1 1 d D U . . .
N14 N 0.1655(2) 0.8345(2) 0.3345(2) 0.133(2) Uani 1 3 d S TU P . .
C8 C 0.2891(2) 0.89656(19) 0.4114(2) 0.1116(14) Uani 1 1 d . U . . .
C11 C 0.20775(19) 0.8555(2) 0.3599(2) 0.1165(16) Uani 1 1 d . U . . .
C6 C 0.3338(2) 0.9171(2) 0.4385(2) 0.1127(15) Uani 1 1 d . U . . .
C2 C 0.48722(19) 1.01500(19) 0.41127(18) 0.0966(12) Uani 1 1 d . U . . .
C9 C 0.2876(2) 0.8951(2) 0.3601(2) 0.1313(19) Uani 1 1 d . U . . .
H9 H 0.314174 0.908155 0.341873 0.158 Uiso 1 1 calc R U . . .
C10 C 0.2471(2) 0.8746(2) 0.3350(2) 0.139(2) Uani 1 1 d . U . . .
H10 H 0.247113 0.874091 0.300200 0.167 Uiso 1 1 calc R U . . .
C21 C 0.4571(2) 1.0149(2) 0.3781(2) 0.1122(14) Uani 1 1 d . U . . .
C13 C 0.2495(2) 0.8775(3) 0.4365(2) 0.138(2) Uani 1 1 d . U . . .
H13 H 0.250175 0.877900 0.471322 0.166 Uiso 1 1 calc R U . . .
C12 C 0.2077(2) 0.8573(2) 0.4125(2) 0.141(2) Uani 1 1 d . U . . .
H12 H 0.180648 0.845335 0.430732 0.169 Uiso 1 1 calc R U . . .
C22 C 0.4283(3) 1.0206(3) 0.3284(2) 0.143(2) Uani 1 1 d . U . . .
C23 C 0.3749(3) 1.0360(4) 0.3381(4) 0.195(3) Uani 1 1 d . U . . .
H23A H 0.357247 1.008743 0.353507 0.293 Uiso 1 1 calc R U . . .
H23B H 0.359076 1.044518 0.307067 0.293 Uiso 1 1 calc R U . . .
H23C H 0.374511 1.064414 0.360037 0.293 Uiso 1 1 calc R U . . .
C25 C 0.4289(4) 0.9686(4) 0.3044(3) 0.198(4) Uani 1 1 d . U . . .
H25A H 0.462269 0.960642 0.293860 0.297 Uiso 1 1 calc R U . . .
H25B H 0.406930 0.968233 0.275974 0.297 Uiso 1 1 calc R U . . .
H25C H 0.417782 0.944213 0.328370 0.297 Uiso 1 1 calc R U . . .
C24 C 0.4571(4) 1.0607(4) 0.2990(4) 0.213(4) Uani 1 1 d . U . . .
H24A H 0.490806 1.049615 0.293480 0.319 Uiso 1 1 calc R U . . .
H24B H 0.441006 1.066244 0.267339 0.319 Uiso 1 1 calc R U . . .
H24C H 0.457468 1.091332 0.317734 0.319 Uiso 1 1 calc R U . . .
C15 C 0.4052(2) 0.9052(2) 0.5948(2) 0.124(3) Uani 1 3 d DS TU P . .
C18 C 0.4457(9) 0.8233(10) 0.6863(9) 0.209(8) Uani 0.3333 1 d D U P . -1
H18A H 0.476188 0.830375 0.668705 0.313 Uiso 0.3333 1 d R U P . -1
H18B H 0.447548 0.790415 0.700684 0.313 Uiso 0.3333 1 d R U P . -1
H18C H 0.441048 0.847515 0.712443 0.313 Uiso 0.3333 1 d R U P . -1
C17 C 0.4003(7) 0.8257(7) 0.6505(7) 0.180(6) Uani 0.3333 1 d D U P . -1
C20 C 0.3981(10) 0.7776(8) 0.6192(9) 0.207(8) Uani 0.3333 1 d D U P . -1
H20A H 0.427436 0.772036 0.599252 0.311 Uiso 0.3333 1 d R U P . -1
H20B H 0.369316 0.779836 0.597883 0.311 Uiso 0.3333 1 d R U P . -1
H20C H 0.393956 0.750376 0.642232 0.311 Uiso 0.3333 1 d R U P . -1
C16 C 0.4067(7) 0.8685(6) 0.6128(7) 0.138(5) Uani 0.3333 1 d D U P . -1
C19 C 0.3530(7) 0.8349(11) 0.6822(8) 0.201(9) Uani 0.3333 1 d D U P . -1
H19A H 0.361770 0.840256 0.716617 0.302 Uiso 0.3333 1 d R U P . -1
H19B H 0.329741 0.807616 0.679877 0.302 Uiso 0.3333 1 d R U P . -1
H19C H 0.337790 0.864717 0.668997 0.302 Uiso 0.3333 1 d R U P . -1
Cu4A Cu 0.3881(3) 0.9105(5) 0.5304(2) 0.150(2) Uani 0.254(9) 1 d D . P . 2

loop_
_atom_site_aniso_label
_atom_site_aniso_U_11
_atom_site_aniso_U_22
_atom_site_aniso_U_33
_atom_site_aniso_U_23
_atom_site_aniso_U_13
_atom_site_aniso_U_12
Cu1 0.0860(4) 0.0860(4) 0.0860(4) -0.0004(2) -0.0004(2) 0.0004(2)
Cu3 0.1057(6) 0.1469(7) 0.1166(6) 0.0041(4) -0.0134(3) -0.0360(4)
Cu4 0.0965(8) 0.1354(18) 0.1002(7) -0.0052(6) -0.0040(5) -0.0205(8)
O7 0.108(2) 0.135(3) 0.113(2) 0.0106(19) -0.0164(19) -0.0376(19)
O5 0.131(3) 0.216(4) 0.123(3) 0.000(3) -0.014(2) -0.068(3)
N14 0.133(2) 0.133(2) 0.133(2) 0.049(3) -0.049(3) -0.049(3)
C8 0.111(3) 0.112(3) 0.112(3) 0.017(3) -0.019(3) -0.029(3)
C11 0.110(3) 0.122(3) 0.117(3) 0.043(3) -0.039(3) -0.034(3)
C6 0.115(3) 0.119(3) 0.103(3) 0.017(3) -0.028(3) -0.028(3)
C2 0.097(3) 0.107(3) 0.087(3) 0.007(2) -0.002(2) -0.011(2)
C9 0.125(4) 0.157(4) 0.112(3) 0.027(3) -0.026(3) -0.045(3)
C10 0.135(4) 0.167(5) 0.116(3) 0.033(3) -0.031(3) -0.058(4)
C21 0.119(3) 0.115(3) 0.103(3) 0.008(3) -0.008(3) -0.010(3)
C13 0.130(4) 0.170(5) 0.114(3) 0.024(3) -0.026(3) -0.048(4)
C12 0.133(4) 0.160(5) 0.130(3) 0.022(3) -0.025(3) -0.066(4)
C22 0.154(4) 0.169(5) 0.106(4) 0.029(3) -0.034(3) -0.030(4)
C23 0.159(5) 0.249(9) 0.177(7) 0.060(6) -0.066(5) 0.006(5)
C25 0.229(9) 0.239(7) 0.126(5) -0.036(5) -0.050(5) -0.033(6)
C24 0.245(8) 0.256(9) 0.138(6) 0.079(6) -0.043(6) -0.070(7)
C15 0.124(3) 0.124(3) 0.124(3) 0.013(3) 0.013(3) -0.013(3)
C18 0.209(12) 0.207(16) 0.210(15) 0.078(12) -0.011(11) 0.006(13)
C17 0.180(9) 0.185(8) 0.176(9) 0.042(6) 0.015(6) -0.001(8)
C20 0.221(17) 0.164(9) 0.238(15) 0.044(10) 0.033(12) -0.029(12)
C16 0.134(9) 0.145(7) 0.134(8) 0.004(6) -0.001(7) -0.011(7)
C19 0.190(11) 0.231(17) 0.182(15) 0.056(12) 0.029(11) -0.022(12)
Cu4A 0.167(4) 0.147(6) 0.134(3) -0.014(3) -0.064(3) -0.004(4)

loop_
_atom_type_symbol
_atom_type_description
_atom_type_scat_dispersion_real
_atom_type_scat_dispersion_imag
_atom_type_scat_source
C C 0.0033 0.0016 'International Tables Vol C Tables 4.2.6.8 and 6.1.1.4'
H H 0.0000 0.0000 'International Tables Vol C Tables 4.2.6.8 and 6.1.1.4'
Cu Cu 0.3201 1.2651 'International Tables Vol C Tables 4.2.6.8 and 6.1.1.4'
N N 0.0061 0.0033 'International Tables Vol C Tables 4.2.6.8 and 6.1.1.4'
O O 0.0106 0.0060 'International Tables Vol C Tables 4.2.6.8 and 6.1.1.4'

loop_
_geom_angle_atom_site_label_1
_geom_angle_atom_site_label_2
_geom_angle_atom_site_label_3
_geom_angle
_geom_angle_site_symmetry_1
_geom_angle_site_symmetry_3
_geom_angle_publ_flag
Cu3 Cu1 Cu3 113.14(2) 13_676 23_765 ?
Cu3 Cu1 Cu3 113.14(2) 23_765 20_575 ?
Cu3 Cu1 Cu3 113.14(2) 13_676 20_575 ?
Cu3 Cu1 Cu4A 69.57(10) 20_575 20_575 ?
Cu3 Cu1 Cu4A 69.57(10) 23_765 23_765 ?
Cu3 Cu1 Cu4A 119.4(3) 13_676 20_575 ?
Cu3 Cu1 Cu4A 119.4(3) 23_765 13_676 ?
Cu3 Cu1 Cu4A 119.4(3) 20_575 23_765 ?
Cu3 Cu1 Cu4A 120.5(3) 20_575 13_676 ?
Cu3 Cu1 Cu4A 120.5(3) 23_765 20_575 ?
Cu3 Cu1 Cu4A 120.5(3) 13_676 23_765 ?
Cu3 Cu1 Cu4A 69.57(10) 13_676 13_676 ?
Cu4 Cu1 Cu3 137.38(9) 20_575 23_765 ?
Cu4 Cu1 Cu3 103.11(9) 23_765 20_575 ?
Cu4 Cu1 Cu3 103.11(9) 20_575 13_676 ?
Cu4 Cu1 Cu3 69.06(3) 23_765 23_765 ?
Cu4 Cu1 Cu3 103.11(9) 13_676 23_765 ?
Cu4 Cu1 Cu3 69.06(3) 13_676 13_676 ?
Cu4 Cu1 Cu3 137.38(9) 23_765 13_676 ?
Cu4 Cu1 Cu3 137.38(9) 13_676 20_575 ?
Cu4 Cu1 Cu3 69.06(3) 20_575 20_575 ?
Cu4 Cu1 Cu4 69.18(8) 13_676 20_575 ?
Cu4 Cu1 Cu4 69.18(8) 20_575 23_765 ?
Cu4 Cu1 Cu4 69.18(8) 13_676 23_765 ?
Cu4 Cu1 Cu4A 17.3(2) 23_765 23_765 ?
Cu4 Cu1 Cu4A 53.8(2) 23_765 20_575 ?
Cu4 Cu1 Cu4A 53.8(2) 20_575 13_676 ?
Cu4 Cu1 Cu4A 73.17(10) 13_676 20_575 ?
Cu4 Cu1 Cu4A 73.17(10) 23_765 13_676 ?
Cu4 Cu1 Cu4A 17.3(2) 20_575 20_575 ?
Cu4 Cu1 Cu4A 53.8(2) 13_676 23_765 ?
Cu4 Cu1 Cu4A 73.17(10) 20_575 23_765 ?
Cu4 Cu1 Cu4A 17.3(2) 13_676 13_676 ?
C2 Cu1 Cu3 165.14(14) 11_466 23_765 ?
C2 Cu1 Cu3 60.57(16) 11_466 13_676 ?
C2 Cu1 Cu3 165.14(14) 8_656 20_575 ?
C2 Cu1 Cu3 165.13(14) . 13_676 ?
C2 Cu1 Cu3 62.23(16) 8_656 13_676 ?
C2 Cu1 Cu3 60.57(16) 8_656 23_765 ?
C2 Cu1 Cu3 60.57(16) . 20_575 ?
C2 Cu1 Cu3 62.23(16) . 23_765 ?
C2 Cu1 Cu3 62.23(16) 11_466 20_575 ?
C2 Cu1 Cu4 56.12(17) 11_466 20_575 ?
C2 Cu1 Cu4 87.43(16) 11_466 13_676 ?
C2 Cu1 Cu4 87.44(16) . 20_575 ?
C2 Cu1 Cu4 125.18(14) 8_656 20_575 ?
C2 Cu1 Cu4 56.12(17) 8_656 13_676 ?
C2 Cu1 Cu4 125.18(14) 11_466 23_765 ?
C2 Cu1 Cu4 56.12(17) . 23_765 ?
C2 Cu1 Cu4 125.18(14) . 13_676 ?
C2 Cu1 Cu4 87.43(16) 8_656 23_765 ?
C2 Cu1 C2 119.987(5) 11_466 . ?
C2 Cu1 C2 119.987(6) 11_466 8_656 ?
C2 Cu1 C2 119.987(6) 8_656 . ?
C2 Cu1 Cu4A 125.28(16) 8_656 20_575 ?
C2 Cu1 Cu4A 72.4(3) 11_466 13_676 ?
C2 Cu1 Cu4A 125.28(16) 11_466 23_765 ?
C2 Cu1 Cu4A 72.4(3) . 20_575 ?
C2 Cu1 Cu4A 72.4(3) 8_656 13_676 ?
C2 Cu1 Cu4A 125.28(16) . 13_676 ?
C2 Cu1 Cu4A 72.4(3) 11_466 20_575 ?
C2 Cu1 Cu4A 72.4(3) . 23_765 ?
C2 Cu1 Cu4A 72.4(3) 8_656 23_765 ?
Cu4A Cu1 Cu4A 61.10(15) 13_676 20_575 ?
Cu4A Cu1 Cu4A 61.10(15) 23_765 20_575 ?
Cu4A Cu1 Cu4A 61.10(15) 13_676 23_765 ?
Cu1 Cu3 Cu3 72.859(14) 13_676 20_575 ?
Cu1 Cu3 Cu3 72.859(14) 13_676 23_765 ?
Cu1 Cu3 Cu4 55.09(3) 13_676 . ?
Cu1 Cu3 Cu4A 56.92(10) 13_676 . ?
Cu3 Cu3 Cu3 98.93(4) 20_575 23_765 ?
Cu3 Cu3 Cu4 118.93(6) 23_765 . ?
Cu3 Cu3 Cu4 94.41(8) 20_575 . ?
Cu3 Cu3 Cu4A 109.3(2) 23_765 . ?
Cu3 Cu3 Cu4A 108.5(3) 20_575 . ?
O7 Cu3 Cu1 132.47(12) . 13_676 ?
O7 Cu3 Cu3 124.46(13) . 20_575 ?
O7 Cu3 Cu3 133.01(13) . 23_765 ?
O7 Cu3 Cu4 78.31(12) . . ?
O7 Cu3 C2 109.13(18) . 20_575 ?
O7 Cu3 C2 135.73(18) . . ?
O7 Cu3 C2 115.29(16) . 23_765 ?
O7 Cu3 C21 104.39(19) . . ?
O7 Cu3 Cu4A 75.72(15) . . ?
C2 Cu3 Cu1 91.37(14) . 13_676 ?
C2 Cu3 Cu1 46.26(12) 20_575 13_676 ?
C2 Cu3 Cu1 46.68(12) 23_765 13_676 ?
C2 Cu3 Cu3 47.23(11) 20_575 20_575 ?
C2 Cu3 Cu3 55.86(15) . 23_765 ?
C2 Cu3 Cu3 54.36(15) . 20_575 ?
C2 Cu3 Cu3 114.48(12) 23_765 20_575 ?
C2 Cu3 Cu3 47.52(11) 23_765 23_765 ?
C2 Cu3 Cu3 113.89(12) 20_575 23_765 ?
C2 Cu3 Cu4 47.47(13) 20_575 . ?
C2 Cu3 Cu4 72.74(13) 23_765 . ?
C2 Cu3 Cu4 141.70(15) . . ?
C2 Cu3 C2 91.3(2) 23_765 20_575 ?
C2 Cu3 C2 97.0(2) . 20_575 ?
C2 Cu3 C2 98.6(2) . 23_765 ?
C2 Cu3 C21 31.51(19) . . ?
C2 Cu3 Cu4A 61.3(3) 20_575 . ?
C2 Cu3 Cu4A 61.8(2) 23_765 . ?
C2 Cu3 Cu4A 148.26(18) . . ?
C21 Cu3 Cu1 121.79(15) . 13_676 ?
C21 Cu3 Cu3 64.09(16) . 20_575 ?
C21 Cu3 Cu3 77.07(16) . 23_765 ?
C21 Cu3 Cu4 156.03(18) . . ?
C21 Cu3 C2 111.15(19) . 20_575 ?
C21 Cu3 C2 124.5(2) . 23_765 ?
C21 Cu3 Cu4A 171.4(3) . . ?
Cu1 Cu4 Cu3 55.86(3) 13_676 . ?
Cu1 Cu4 Cu4 55.41(4) 13_676 8_656 ?
Cu1 Cu4 Cu4 55.41(4) 13_676 11_466 ?
Cu4 Cu4 Cu3 87.57(11) 8_656 . ?
Cu4 Cu4 Cu3 110.78(3) 11_466 . ?
Cu4 Cu4 Cu4 60.0 8_656 11_466 ?
O5 Cu4 Cu1 135.79(15) . 13_676 ?
O5 Cu4 Cu3 80.33(14) . . ?
O5 Cu4 Cu4 123.8(3) . 8_656 ?
O5 Cu4 Cu4 168.80(15) . 11_466 ?
O5 Cu4 C2 112.1(2) . 20_575 ?
O5 Cu4 C15 131.1(3) . . ?
C2 Cu4 Cu1 48.17(13) 20_575 13_676 ?
C2 Cu4 Cu3 54.10(14) 20_575 . ?
C2 Cu4 Cu4 75.08(15) 20_575 11_466 ?
C2 Cu4 Cu4 103.50(14) 20_575 8_656 ?
C15 Cu4 Cu1 81.1(3) . 13_676 ?
C15 Cu4 Cu3 129.1(2) . . ?
C15 Cu4 Cu4 42.81(18) . 11_466 ?
C15 Cu4 Cu4 42.81(18) . 8_656 ?
C15 Cu4 C2 116.8(3) . 20_575 ?
C6 O7 Cu3 128.6(4) . . ?
C6 O5 Cu4 127.1(4) . . ?
C6 O5 Cu4A 121.4(5) . . ?
C11 N14 C11 119.82(7) 7_564 10_655 ?
C11 N14 C11 119.82(7) 10_655 . ?
C11 N14 C11 119.82(7) 7_564 . ?
C9 C8 C6 121.1(5) . . ?
C13 C8 C6 121.3(5) . . ?
C13 C8 C9 117.6(5) . . ?
C10 C11 N14 122.1(5) . . ?
C10 C11 C12 118.8(4) . . ?
C12 C11 N14 119.1(5) . . ?
O7 C6 O5 125.3(5) . . ?
O7 C6 C8 120.3(5) . . ?
O5 C6 C8 114.3(5) . . ?
Cu1 C2 Cu3 72.75(17) . 20_575 ?
Cu1 C2 Cu3 71.51(16) . 23_765 ?
Cu1 C2 Cu3 103.5(2) . . ?
Cu1 C2 Cu4 75.71(18) . 23_765 ?
Cu3 C2 Cu3 76.92(15) . 23_765 ?
Cu3 C2 Cu3 129.6(2) 20_575 23_765 ?
Cu3 C2 Cu3 78.12(16) . 20_575 ?
Cu3 C2 Cu4 154.1(3) . 23_765 ?
Cu4 C2 Cu3 78.43(18) 23_765 23_765 ?
Cu4 C2 Cu3 124.6(2) 23_765 20_575 ?
C21 C2 Cu1 167.0(5) . . ?
C21 C2 Cu3 95.4(4) . 20_575 ?
C21 C2 Cu3 121.2(4) . 23_765 ?
C21 C2 Cu3 78.7(4) . . ?
C21 C2 Cu4 108.1(4) . 23_765 ?
C8 C9 H9 119.4 . . ?
C10 C9 C8 121.2(5) . . ?
C10 C9 H9 119.4 . . ?
C11 C10 C9 121.4(6) . . ?
C11 C10 H10 119.3 . . ?
C9 C10 H10 119.3 . . ?
C2 C21 Cu3 69.8(3) . . ?
C2 C21 C22 166.6(6) . . ?
C22 C21 Cu3 123.2(4) . . ?
C8 C13 H13 118.6 . . ?
C8 C13 C12 122.8(6) . . ?
C12 C13 H13 118.6 . . ?
C11 C12 H12 120.9 . . ?
C13 C12 C11 118.2(5) . . ?
C13 C12 H12 120.9 . . ?
C21 C22 C24 105.0(6) . . ?
C23 C22 C21 110.5(6) . . ?
C23 C22 C25 109.3(7) . . ?
C23 C22 C24 111.9(8) . . ?
C25 C22 C21 105.4(6) . . ?
C25 C22 C24 114.5(8) . . ?
C22 C23 H23A 109.5 . . ?
C22 C23 H23B 109.5 . . ?
C22 C23 H23C 109.5 . . ?
H23A C23 H23B 109.5 . . ?
H23A C23 H23C 109.5 . . ?
H23B C23 H23C 109.5 . . ?
C22 C25 H25A 109.5 . . ?
C22 C25 H25B 109.5 . . ?
C22 C25 H25C 109.5 . . ?
H25A C25 H25B 109.5 . . ?
H25A C25 H25C 109.5 . . ?
H25B C25 H25C 109.5 . . ?
C22 C24 H24A 109.5 . . ?
C22 C24 H24B 109.5 . . ?
C22 C24 H24C 109.5 . . ?
H24A C24 H24B 109.5 . . ?
H24A C24 H24C 109.5 . . ?
H24B C24 H24C 109.5 . . ?
Cu4 C15 Cu4 94.4(4) . 8_656 ?
Cu4 C15 Cu4 94.4(4) . 11_466 ?
Cu4 C15 Cu4 94.4(4) 11_466 8_656 ?
C16 C15 Cu4 124.4(12) . 11_466 ?
C16 C15 Cu4 141.1(12) . . ?
C16 C15 Cu4 81.6(9) . 8_656 ?
C16 C15 Cu4A 138.6(12) . 11_466 ?
C16 C15 Cu4A 76.8(10) . 8_656 ?
Cu4A C15 Cu4 23.8(4) 11_466 11_466 ?
Cu4A C15 Cu4 23.8(4) 8_656 8_656 ?
Cu4A C15 Cu4 78.5(4) . 8_656 ?
Cu4A C15 Cu4 113.0(6) 11_466 8_656 ?
Cu4A C15 Cu4 113.0(6) . 11_466 ?
Cu4A C15 Cu4 78.5(4) 8_656 11_466 ?
Cu4A C15 Cu4A 101.0(5) 11_466 . ?
Cu4A C15 Cu4A 101.0(5) 8_656 . ?
Cu4A C15 Cu4A 101.0(5) 11_466 8_656 ?
H18A C18 H18B 109.5 . . ?
H18A C18 H18C 109.5 . . ?
H18B C18 H18C 109.5 . . ?
C17 C18 H18A 110.7 . . ?
C17 C18 H18B 109.1 . . ?
C17 C18 H18C 108.6 . . ?
C18 C17 C19 108.1(13) . . ?
C20 C17 C18 109.3(15) . . ?
C20 C17 C19 113.7(17) . . ?
C16 C17 C18 110.6(14) . . ?
C16 C17 C20 105.6(14) . . ?
C16 C17 C19 109.5(13) . . ?
C17 C20 H20A 113.7 . . ?
C17 C20 H20B 107.6 . . ?
C17 C20 H20C 106.9 . . ?
H20A C20 H20B 109.5 . . ?
H20A C20 H20C 109.5 . . ?
H20B C20 H20C 109.5 . . ?
C15 C16 C17 162.4(18) . . ?
C17 C19 H19A 110.4 . . ?
C17 C19 H19B 111.9 . . ?
C17 C19 H19C 106.1 . . ?
H19A C19 H19B 109.5 . . ?
H19A C19 H19C 109.4 . . ?
H19B C19 H19C 109.5 . . ?
Cu1 Cu4A Cu3 53.52(12) 13_676 . ?
Cu1 Cu4A Cu4A 59.45(8) 13_676 11_466 ?
Cu1 Cu4A Cu4A 59.45(8) 13_676 8_656 ?
O5 Cu4A Cu1 125.1(4) . 13_676 ?
O5 Cu4A Cu3 77.0(2) . . ?
O5 Cu4A Cu4A 173.3(9) . 8_656 ?
O5 Cu4A Cu4A 126.1(10) . 11_466 ?
C15 Cu4A Cu1 81.1(4) . 13_676 ?
C15 Cu4A Cu3 134.6(4) . . ?
C15 Cu4A O5 142.3(6) . . ?
C15 Cu4A Cu4A 39.5(2) . 11_466 ?
C15 Cu4A Cu4A 39.5(2) . 8_656 ?
Cu4A Cu4A Cu3 104.8(2) 8_656 . ?
Cu4A Cu4A Cu3 105.6(3) 11_466 . ?
Cu4A Cu4A Cu4A 60.000(1) 8_656 11_466 ?

loop_
_geom_bond_atom_site_label_1
_geom_bond_atom_site_label_2
_geom_bond_distance
_geom_bond_site_symmetry_2
_geom_bond_publ_flag
Cu1 Cu3 2.6029(9) 23_765 ?
Cu1 Cu3 2.6029(9) 20_575 ?
Cu1 Cu3 2.6029(9) 13_676 ?
Cu1 Cu4 2.5791(14) 13_676 ?
Cu1 Cu4 2.5791(14) 20_575 ?
Cu1 Cu4 2.5791(14) 23_765 ?
Cu1 C2 1.983(5) . ?
Cu1 C2 1.983(5) 8_656 ?
Cu1 C2 1.983(5) 11_466 ?
Cu1 Cu4A 2.712(7) 13_676 ?
Cu1 Cu4A 2.712(6) 20_575 ?
Cu1 Cu4A 2.712(6) 23_765 ?
Cu3 Cu3 2.8583(9) 20_575 ?
Cu3 Cu3 2.8583(9) 23_765 ?
Cu3 Cu4 2.9373(15) . ?
Cu3 O7 1.970(3) . ?
Cu3 C2 2.429(5) 20_575 ?
Cu3 C2 2.374(5) 23_765 ?
Cu3 C2 2.154(5) . ?
Cu3 C21 2.250(6) . ?
Cu3 Cu4A 3.034(6) . ?
Cu4 Cu4 2.928(3) 8_656 ?
Cu4 Cu4 2.928(3) 11_466 ?
Cu4 O5 1.933(4) . ?
Cu4 C2 2.209(6) 20_575 ?
Cu4 C15 1.996(6) . ?
O7 C6 1.235(6) . ?
O5 C6 1.261(7) . ?
O5 Cu4A 1.991(7) . ?
N14 C11 1.432(5) . ?
N14 C11 1.432(4) 10_655 ?
N14 C11 1.432(5) 7_564 ?
C8 C6 1.502(7) . ?
C8 C9 1.371(8) . ?
C8 C13 1.353(8) . ?
C11 C10 1.345(7) . ?
C11 C12 1.406(8) . ?
C2 C21 1.199(7) . ?
C9 H9 0.9300 . ?
C9 C10 1.387(7) . ?
C10 H10 0.9300 . ?
C21 C22 1.543(9) . ?
C13 H13 0.9300 . ?
C13 C12 1.398(8) . ?
C12 H12 0.9300 . ?
C22 C23 1.506(12) . ?
C22 C25 1.530(12) . ?
C22 C24 1.537(11) . ?
C23 H23A 0.9600 . ?
C23 H23B 0.9600 . ?
C23 H23C 0.9600 . ?
C25 H25A 0.9600 . ?
C25 H25B 0.9600 . ?
C25 H25C 0.9600 . ?
C24 H24A 0.9600 . ?
C24 H24B 0.9600 . ?
C24 H24C 0.9600 . ?
C15 C16 1.094(12) . ?
C15 Cu4A 1.787(6) 8_656 ?
C15 Cu4A 1.787(6) 11_466 ?
C15 Cu4A 1.787(6) . ?
C18 H18A 0.9605 . ?
C18 H18B 0.9595 . ?
C18 H18C 0.9601 . ?
C18 C17 1.547(12) . ?
C17 C20 1.536(12) . ?
C17 C16 1.534(12) . ?
C17 C19 1.542(13) . ?
C20 H20A 0.9595 . ?
C20 H20B 0.9599 . ?
C20 H20C 0.9598 . ?
C19 H19A 0.9603 . ?
C19 H19B 0.9602 . ?
C19 H19C 0.9604 . ?
Cu4A Cu4A 2.757(8) 8_656 ?
Cu4A Cu4A 2.757(8) 11_466 ?

loop_
_geom_torsion_atom_site_label_1
_geom_torsion_atom_site_label_2
_geom_torsion_atom_site_label_3
_geom_torsion_atom_site_label_4
_geom_torsion
_geom_torsion_site_symmetry_1
_geom_torsion_site_symmetry_2
_geom_torsion_site_symmetry_3
_geom_torsion_site_symmetry_4
_geom_torsion_publ_flag
Cu1 C2 C21 Cu3 -101(2) . . . . ?
Cu1 C2 C21 C22 93(4) . . . . ?
Cu3 O7 C6 O5 0.0(9) . . . . ?
Cu3 O7 C6 C8 176.8(4) . . . . ?
Cu3 C2 C21 Cu3 -76.71(16) 20_575 . . . ?
Cu3 C2 C21 Cu3 67.0(3) 23_765 . . . ?
Cu3 C2 C21 C22 117(3) 20_575 . . . ?
Cu3 C2 C21 C22 -166(3) . . . . ?
Cu3 C2 C21 C22 -100(3) 23_765 . . . ?
Cu3 C21 C22 C23 55.4(8) . . . . ?
Cu3 C21 C22 C25 -62.6(8) . . . . ?
Cu3 C21 C22 C24 176.2(7) . . . . ?
Cu4 O5 C6 O7 -6.0(10) . . . . ?
Cu4 O5 C6 C8 177.1(5) . . . . ?
Cu4 C2 C21 Cu3 154.2(3) 23_765 . . . ?
Cu4 C2 C21 C22 -12(3) 23_765 . . . ?
Cu4 C15 C16 C17 153(7) 8_656 . . . ?
Cu4 C15 C16 C17 64(7) 11_466 . . . ?
Cu4 C15 C16 C17 -120(6) . . . . ?
N14 C11 C10 C9 179.5(6) . . . . ?
N14 C11 C12 C13 179.5(6) . . . . ?
C8 C9 C10 C11 0.2(10) . . . . ?
C8 C13 C12 C11 1.9(11) . . . . ?
C11 N14 C11 C10 144.6(7) 7_564 . . . ?
C11 N14 C11 C10 -43.9(13) 10_655 . . . ?
C11 N14 C11 C12 134.4(7) 10_655 . . . ?
C11 N14 C11 C12 -37.0(12) 7_564 . . . ?
C6 C8 C9 C10 177.8(6) . . . . ?
C6 C8 C13 C12 -178.8(6) . . . . ?
C2 C21 C22 C23 -140(3) . . . . ?
C2 C21 C22 C25 102(3) . . . . ?
C2 C21 C22 C24 -19(3) . . . . ?
C9 C8 C6 O7 0.0(9) . . . . ?
C9 C8 C6 O5 177.0(6) . . . . ?
C9 C8 C13 C12 -0.7(11) . . . . ?
C10 C11 C12 C13 -2.1(10) . . . . ?
C13 C8 C6 O7 178.0(6) . . . . ?
C13 C8 C6 O5 -4.9(9) . . . . ?
C13 C8 C9 C10 -0.4(10) . . . . ?
C12 C11 C10 C9 1.1(10) . . . . ?
C18 C17 C16 C15 -90(7) . . . . ?
C20 C17 C16 C15 151(6) . . . . ?
C19 C17 C16 C15 29(7) . . . . ?
Cu4A O5 C6 O7 -33.9(10) . . . . ?
Cu4A O5 C6 C8 149.2(6) . . . . ?
Cu4A C15 Cu4A Cu1 51.8(4) 11_466 . . 13_676 ?
Cu4A C15 Cu4A Cu1 -51.8(4) 8_656 . . 13_676 ?
Cu4A C15 Cu4A Cu3 -50.7(8) 8_656 . . . ?
Cu4A C15 Cu4A Cu3 52.9(6) 11_466 . . . ?
Cu4A C15 Cu4A O5 -86.8(17) 11_466 . . . ?
Cu4A C15 Cu4A O5 169.6(13) 8_656 . . . ?
Cu4A C15 Cu4A Cu4A 103.6(7) 11_466 . . 8_656 ?
Cu4A C15 Cu4A Cu4A -103.6(7) 8_656 . . 11_466 ?

loop_
_smtbx_masks_void_nr
_smtbx_masks_void_average_x
_smtbx_masks_void_average_y
_smtbx_masks_void_average_z
_smtbx_masks_void_volume
_smtbx_masks_void_count_electrons
_smtbx_masks_void_content
1 -0.571 -0.507 -0.044 11475.5 3359.7 ?
